data_2241625
loop_
_publ_author_name
'Poornima Devi, Ponnusamy'
'Kalaivani, Doraisamyraja'

_publ_section_title
;
 Isoquinolinium
 5-(2,4-dinitrophenyl)-1,3-dimethyl-2,6-dioxo-1,2,3,6-tetrahydropyrimidin-4-olate:
 crystal structure, Hirshfeld surface analysis and pharmacological
 evaluation
;
_journal_coeditor_code CV5504
_journal_issue 4
_journal_name_full 'Acta Crystallographica Section E'
_journal_page_first 570
_journal_page_last 574
_journal_paper_doi 10.1107/S2056989016005004
_journal_volume 72
_journal_year 2016
_chemical_formula_iupac 'C9 H8 N +, C12 H9 N4 O7 -'
_chemical_formula_moiety 'C9 H8 N +, C12 H9 N4 O7 -'
_chemical_formula_sum 'C21 H17 N5 O7'
_chemical_formula_weight 451.40
_chemical_name_systematic
'Isoquinolinium 5-(2,4-dinitrophenyl)-1,3-dimethyl-2,6-dioxo-1,2,3,6-tetrahydropyrimidin-4-olate'
_space_group_crystal_system orthorhombic
_space_group_IT_number 19
_space_group_name_Hall 'P 2ac 2ab'
_space_group_name_H-M_alt 'P 21 21 21'
_symmetry_space_group_name_Hall 'P 2ac 2ab'
_symmetry_space_group_name_H-M 'P 21 21 21'
_atom_sites_solution_hydrogens mixed
_audit_creation_method SHELXL-2014/7
_cell_angle_alpha 90
_cell_angle_beta 90
_cell_angle_gamma 90
_cell_formula_units_Z 4
_cell_length_a 7.5315(3)
_cell_length_b 15.5640(8)
_cell_length_c 17.3901(8)
_cell_measurement_reflns_used 9400
_cell_measurement_temperature 296(2)
_cell_measurement_theta_max 23.96
_cell_measurement_theta_min 2.34
_cell_volume 2038.47(16)
_computing_cell_refinement
;
APEX2 and SAINT (Bruker, 2004)
;
_computing_data_collection
;
APEX2 (Bruker, 2004)
;
_computing_data_reduction
;
SAINT and XPREP (Bruker, 2004)
;
_computing_molecular_graphics
;
ORTEP-3 for Windows (Farrugia, 2012) and Mercury (Macrae <i>et al.</i>,
2008)
;
_computing_publication_material
;
SHELXL2014 (Sheldrick, 2015)
;
_computing_structure_refinement
;
SHELXL2014 (Sheldrick, 2015)
;
_computing_structure_solution
;
SIR92 (Altomare <i>et al.</i>,  1993)
;
_diffrn_ambient_temperature 296(2)
_diffrn_measured_fraction_theta_full 1.000
_diffrn_measured_fraction_theta_max 1.000
_diffrn_measurement_device_type 'Bruker Kappa APEXII CCD'
_diffrn_measurement_method '\w and \f scan'
_diffrn_radiation_monochromator graphite
_diffrn_radiation_source 'fine-focus sealed tube'
_diffrn_radiation_type MoK\a
_diffrn_radiation_wavelength 0.71073
_diffrn_reflns_av_R_equivalents 0.0381
_diffrn_reflns_limit_h_max 8
_diffrn_reflns_limit_h_min -8
_diffrn_reflns_limit_k_max 18
_diffrn_reflns_limit_k_min -18
_diffrn_reflns_limit_l_max 20
_diffrn_reflns_limit_l_min -20
_diffrn_reflns_number 27633
_diffrn_reflns_theta_full 24.994
_diffrn_reflns_theta_max 24.994
_diffrn_reflns_theta_min 2.342
_exptl_absorpt_coefficient_mu 0.113
_exptl_absorpt_correction_T_max 0.984
_exptl_absorpt_correction_T_min 0.958
_exptl_absorpt_correction_type multi-scan
_exptl_absorpt_process_details
;
(SADABS; Bruker, 2004)
;
_exptl_crystal_colour brown
_exptl_crystal_density_diffrn 1.471
_exptl_crystal_description block
_exptl_crystal_F_000 936
_exptl_crystal_size_max 0.350
_exptl_crystal_size_mid 0.300
_exptl_crystal_size_min 0.250
_refine_diff_density_max 0.286
_refine_diff_density_min -0.262
_refine_ls_abs_structure_details
;
Flack <i>x</i> determined using 1033 quotients
[(<i>I</i>^+^)-(<i>I</i>^-^)]/[(<i>I</i>^+^)+(<i>I</i>^-^)]
(Parsons <i>et al.</i>,  2013)
;
_refine_ls_abs_structure_Flack 0.5(4)
_refine_ls_extinction_method none
_refine_ls_goodness_of_fit_ref 1.105
_refine_ls_hydrogen_treatment mixed
_refine_ls_matrix_type full
_refine_ls_number_parameters 302
_refine_ls_number_reflns 3588
_refine_ls_number_restraints 0
_refine_ls_restrained_S_all 1.105
_refine_ls_R_factor_all 0.0838
_refine_ls_R_factor_gt 0.0552
_refine_ls_shift/su_max 0.000
_refine_ls_shift/su_mean 0.000
_refine_ls_structure_factor_coef Fsqd
_refine_ls_weighting_details 'w=1/[\s^2^(Fo^2^)+(0.0596P)^2^+2.2423P] where P=(Fo^2^+2Fc^2^)/3'
_refine_ls_weighting_scheme calc
_refine_ls_wR_factor_gt 0.1332
_refine_ls_wR_factor_ref 0.1639
_reflns_number_gt 2797
_reflns_number_total 3588
_reflns_threshold_expression 'I > 2\s(I)'
_cod_data_source_file cv5504sup1.cif
_cod_data_source_block I
_cod_database_code 2241625
_shelx_space_group_comment
;
The symmetry employed for this shelxl refinement is uniquely defined
by the following loop, which should always be used as a source of
symmetry information in preference to the above space-group names.
They are only intended as comments.
;
_shelx_estimated_absorpt_t_min 0.961
_shelx_estimated_absorpt_t_max 0.972

loop_
_space_group_symop_operation_xyz
'x, y, z'
'x+1/2, -y+1/2, -z'
'-x, y+1/2, -z+1/2'
'-x+1/2, -y, z+1/2'

loop_
_atom_site_type_symbol
_atom_site_label
_atom_site_fract_x
_atom_site_fract_y
_atom_site_fract_z
_atom_site_U_iso_or_equiv
_atom_site_adp_type
_atom_site_calc_flag
_atom_site_occupancy
C C1 1.0128(8) 0.1849(4) 0.6047(3) 0.0420(13) Uani d 1
C C2 0.9775(8) 0.1140(3) 0.5603(3) 0.0430(13) Uani d 1
H H2 0.9489 0.0617 0.5830 0.052 Uiso calc 1
C C3 0.9850(7) 0.1217(3) 0.4818(3) 0.0380(12) Uani d 1
C C4 1.0322(7) 0.1979(3) 0.4434(3) 0.0360(11) Uani d 1
C C5 1.0660(8) 0.2679(3) 0.4922(3) 0.0443(13) Uani d 1
H H5 1.0970 0.3204 0.4705 0.053 Uiso calc 1
C C6 1.0549(8) 0.2615(4) 0.5715(3) 0.0495(14) Uani d 1
H H6 1.0761 0.3094 0.6021 0.059 Uiso calc 1
C C7 1.0594(7) 0.2047(3) 0.3605(3) 0.0337(11) Uani d 1
C C8 1.1510(7) 0.1402(3) 0.3218(3) 0.0357(11) Uani d 1
C C9 1.1333(8) 0.2196(3) 0.2030(3) 0.0421(13) Uani d 1
C C10 1.0069(7) 0.2807(3) 0.3207(3) 0.0388(12) Uani d 1
C C11 0.9855(12) 0.3574(4) 0.1982(4) 0.072(2) Uani d 1
H H11A 0.9241 0.3963 0.2317 0.108 Uiso calc 1
H H11B 1.0872 0.3856 0.1766 0.108 Uiso calc 1
H H11C 0.9074 0.3396 0.1576 0.108 Uiso calc 1
C C12 1.2891(9) 0.0820(4) 0.2065(3) 0.0569(16) Uani d 1
H H12A 1.3142 0.0369 0.2426 0.085 Uiso calc 1
H H12B 1.2236 0.0590 0.1639 0.085 Uiso calc 1
H H12C 1.3985 0.1062 0.1884 0.085 Uiso calc 1
C C13 1.4554(8) 0.0032(4) 0.5236(3) 0.0486(14) Uani d 1
H H13 1.4114 0.0499 0.5511 0.058 Uiso calc 1
C C14 1.5694(7) -0.0536(3) 0.5585(3) 0.0404(12) Uani d 1
C C15 1.6326(7) -0.1244(4) 0.5152(3) 0.0449(13) Uani d 1
C C16 1.5786(8) -0.1322(4) 0.4383(3) 0.0522(15) Uani d 1
H H16 1.6195 -0.1776 0.4084 0.063 Uiso calc 1
C C17 1.4675(8) -0.0738(4) 0.4083(3) 0.0546(15) Uani d 1
H H17 1.4313 -0.0788 0.3573 0.065 Uiso calc 1
C C18 1.6259(8) -0.0443(4) 0.6357(3) 0.0554(15) Uani d 1
H H18 1.5888 0.0026 0.6647 0.066 Uiso calc 1
C C19 1.7348(9) -0.1043(6) 0.6669(4) 0.069(2) Uani d 1
H H19 1.7689 -0.0991 0.7181 0.083 Uiso calc 1
C C20 1.7960(10) -0.1728(5) 0.6242(4) 0.074(2) Uani d 1
H H20 1.8716 -0.2126 0.6471 0.088 Uiso calc 1
C C21 1.7487(9) -0.1835(4) 0.5502(4) 0.0642(18) Uani d 1
H H21 1.7926 -0.2298 0.5223 0.077 Uiso calc 1
N N1 1.0035(8) 0.1760(4) 0.6875(3) 0.0628(15) Uani d 1
N N2 0.9243(7) 0.0456(3) 0.4385(3) 0.0496(12) Uani d 1
N N3 1.0427(7) 0.2826(3) 0.2415(2) 0.0435(11) Uani d 1
N N4 1.1845(6) 0.1485(3) 0.2441(2) 0.0389(10) Uani d 1
N N5 1.4081(7) -0.0079(3) 0.4514(3) 0.0508(13) Uani d 1
O O1 1.0316(9) 0.2406(4) 0.7261(3) 0.0887(18) Uani d 1
O O2 0.9721(10) 0.1063(4) 0.7153(3) 0.099(2) Uani d 1
O O3 0.8197(6) 0.0553(3) 0.3865(3) 0.0632(12) Uani d 1
O O4 0.9781(7) -0.0246(3) 0.4618(3) 0.0690(14) Uani d 1
O O5 0.9298(6) 0.3428(3) 0.3499(2) 0.0578(11) Uani d 1
O O6 1.1665(7) 0.2254(3) 0.1336(2) 0.0643(12) Uani d 1
O O7 1.2084(6) 0.0724(2) 0.3535(2) 0.0534(11) Uani d 1
H H5A 1.330(8) 0.032(4) 0.431(3) 0.043(15) Uiso d 1

loop_
_atom_site_aniso_label
_atom_site_aniso_U_11
_atom_site_aniso_U_22
_atom_site_aniso_U_33
_atom_site_aniso_U_12
_atom_site_aniso_U_13
_atom_site_aniso_U_23
C1 0.050(3) 0.052(3) 0.025(2) 0.002(3) 0.002(2) -0.005(2)
C2 0.053(3) 0.039(3) 0.037(3) -0.001(3) -0.001(3) 0.005(2)
C3 0.042(3) 0.037(3) 0.035(3) -0.002(2) 0.000(2) -0.002(2)
C4 0.036(3) 0.039(3) 0.034(3) 0.002(2) -0.005(2) -0.003(2)
C5 0.050(3) 0.040(3) 0.044(3) 0.000(3) -0.004(3) 0.002(2)
C6 0.054(3) 0.051(3) 0.043(3) 0.002(3) -0.010(3) -0.018(3)
C7 0.041(3) 0.030(2) 0.030(3) -0.002(2) -0.004(2) 0.000(2)
C8 0.035(3) 0.039(3) 0.033(3) 0.000(2) -0.004(2) 0.002(2)
C9 0.047(3) 0.042(3) 0.038(3) -0.013(3) 0.001(2) 0.006(2)
C10 0.042(3) 0.032(3) 0.043(3) -0.004(2) -0.001(2) 0.002(2)
C11 0.108(6) 0.053(4) 0.054(4) 0.004(4) -0.006(4) 0.015(3)
C12 0.059(4) 0.065(4) 0.047(3) 0.008(3) 0.012(3) 0.000(3)
C13 0.048(3) 0.042(3) 0.055(4) 0.004(3) 0.003(3) -0.004(3)
C14 0.037(3) 0.039(3) 0.045(3) -0.002(2) 0.002(2) 0.004(2)
C15 0.039(3) 0.046(3) 0.049(3) 0.005(3) 0.002(3) 0.008(3)
C16 0.051(3) 0.052(3) 0.054(4) 0.007(3) 0.002(3) -0.011(3)
C17 0.055(4) 0.064(4) 0.045(3) -0.002(3) -0.006(3) 0.004(3)
C18 0.054(4) 0.063(4) 0.049(4) -0.006(3) -0.001(3) -0.004(3)
C19 0.053(4) 0.105(6) 0.049(4) -0.014(4) -0.013(3) 0.012(4)
C20 0.066(4) 0.082(5) 0.073(5) 0.019(4) -0.013(4) 0.021(4)
C21 0.062(4) 0.057(4) 0.074(5) 0.020(3) -0.007(4) 0.008(3)
N1 0.070(4) 0.081(4) 0.037(3) 0.018(3) -0.002(3) -0.004(3)
N2 0.057(3) 0.041(3) 0.051(3) -0.010(2) 0.009(3) -0.007(2)
N3 0.062(3) 0.033(2) 0.036(2) 0.002(2) -0.002(2) 0.0105(19)
N4 0.040(2) 0.042(2) 0.035(2) 0.003(2) 0.0034(19) 0.0010(19)
N5 0.051(3) 0.048(3) 0.054(3) 0.008(2) -0.008(2) 0.008(3)
O1 0.122(5) 0.099(4) 0.045(3) 0.009(4) -0.011(3) -0.026(3)
O2 0.158(6) 0.094(4) 0.046(3) -0.004(4) 0.003(4) 0.015(3)
O3 0.066(3) 0.065(3) 0.058(3) -0.014(2) -0.012(2) -0.016(2)
O4 0.099(4) 0.040(2) 0.068(3) -0.005(2) 0.012(3) -0.001(2)
O5 0.076(3) 0.044(2) 0.054(2) 0.010(2) -0.002(2) 0.006(2)
O6 0.086(3) 0.063(3) 0.044(3) -0.011(3) 0.009(2) 0.013(2)
O7 0.060(3) 0.055(3) 0.045(2) 0.017(2) 0.003(2) 0.007(2)

loop_
_atom_type_symbol
_atom_type_description
_atom_type_scat_dispersion_real
_atom_type_scat_dispersion_imag
_atom_type_scat_source
C C 0.0033 0.0016 'International Tables Vol C Tables 4.2.6.8 and 6.1.1.4'
H H 0.0000 0.0000 'International Tables Vol C Tables 4.2.6.8 and 6.1.1.4'
N N 0.0061 0.0033 'International Tables Vol C Tables 4.2.6.8 and 6.1.1.4'
O O 0.0106 0.0060 'International Tables Vol C Tables 4.2.6.8 and 6.1.1.4'

loop_
_geom_angle_atom_site_label_1
_geom_angle_atom_site_label_2
_geom_angle_atom_site_label_3
_geom_angle
C6 C1 C2 120.6(5)
C6 C1 N1 121.1(5)
C2 C1 N1 118.3(5)
C3 C2 C1 118.9(5)
C3 C2 H2 120.6
C1 C2 H2 120.6
C2 C3 C4 123.8(5)
C2 C3 N2 115.1(5)
C4 C3 N2 120.9(5)
C5 C4 C3 114.5(5)
C5 C4 C7 121.0(5)
C3 C4 C7 124.4(4)
C6 C5 C4 122.3(5)
C6 C5 H5 118.9
C4 C5 H5 118.9
C1 C6 C5 120.0(5)
C1 C6 H6 120.0
C5 C6 H6 120.0
C8 C7 C10 120.1(4)
C8 C7 C4 119.6(4)
C10 C7 C4 120.0(4)
O7 C8 N4 116.1(4)
O7 C8 C7 124.1(4)
N4 C8 C7 119.8(4)
O6 C9 N3 121.8(5)
O6 C9 N4 120.8(5)
N3 C9 N4 117.5(4)
O5 C10 N3 118.4(5)
O5 C10 C7 125.4(5)
N3 C10 C7 116.1(5)
N3 C11 H11A 109.5
N3 C11 H11B 109.5
H11A C11 H11B 109.5
N3 C11 H11C 109.5
H11A C11 H11C 109.5
H11B C11 H11C 109.5
N4 C12 H12A 109.5
N4 C12 H12B 109.5
H12A C12 H12B 109.5
N4 C12 H12C 109.5
H12A C12 H12C 109.5
H12B C12 H12C 109.5
N5 C13 C14 120.4(5)
N5 C13 H13 119.8
C14 C13 H13 119.8
C13 C14 C18 122.8(6)
C13 C14 C15 118.3(5)
C18 C14 C15 118.9(5)
C16 C15 C21 122.4(6)
C16 C15 C14 118.5(5)
C21 C15 C14 119.1(6)
C17 C16 C15 119.5(6)
C17 C16 H16 120.2
C15 C16 H16 120.2
C16 C17 N5 120.5(6)
C16 C17 H17 119.8
N5 C17 H17 119.8
C19 C18 C14 119.5(6)
C19 C18 H18 120.3
C14 C18 H18 120.3
C18 C19 C20 121.2(6)
C18 C19 H19 119.4
C20 C19 H19 119.4
C21 C20 C19 121.5(7)
C21 C20 H20 119.3
C19 C20 H20 119.3
C20 C21 C15 119.9(7)
C20 C21 H21 120.1
C15 C21 H21 120.1
O2 N1 O1 123.3(6)
O2 N1 C1 119.5(6)
O1 N1 C1 117.2(6)
O3 N2 O4 124.8(5)
O3 N2 C3 118.9(5)
O4 N2 C3 116.2(5)
C9 N3 C10 124.1(4)
C9 N3 C11 117.9(5)
C10 N3 C11 118.0(5)
C9 N4 C8 122.3(4)
C9 N4 C12 119.4(4)
C8 N4 C12 118.2(4)
C13 N5 C17 122.8(5)
C13 N5 H5A 117(3)
C17 N5 H5A 121(3)

loop_
_geom_bond_atom_site_label_1
_geom_bond_atom_site_label_2
_geom_bond_distance
C1 C6 1.362(8)
C1 C2 1.372(7)
C1 N1 1.448(7)
C2 C3 1.372(7)
C2 H2 0.9300
C3 C4 1.406(7)
C3 N2 1.476(7)
C4 C5 1.404(7)
C4 C7 1.460(7)
C5 C6 1.385(8)
C5 H5 0.9300
C6 H6 0.9300
C7 C8 1.391(7)
C7 C10 1.425(7)
C8 O7 1.267(6)
C8 N4 1.381(6)
C9 O6 1.235(6)
C9 N3 1.369(7)
C9 N4 1.373(7)
C10 O5 1.236(6)
C10 N3 1.404(7)
C11 N3 1.452(7)
C11 H11A 0.9600
C11 H11B 0.9600
C11 H11C 0.9600
C12 N4 1.455(7)
C12 H12A 0.9600
C12 H12B 0.9600
C12 H12C 0.9600
C13 N5 1.316(7)
C13 C14 1.374(8)
C13 H13 0.9300
C14 C18 1.415(8)
C14 C15 1.418(7)
C15 C16 1.402(8)
C15 C21 1.408(8)
C16 C17 1.342(8)
C16 H16 0.9300
C17 N5 1.346(8)
C17 H17 0.9300
C18 C19 1.357(10)
C18 H18 0.9300
C19 C20 1.379(10)
C19 H19 0.9300
C20 C21 1.346(10)
C20 H20 0.9300
C21 H21 0.9300
N1 O2 1.211(7)
N1 O1 1.228(8)
N2 O3 1.209(6)
N2 O4 1.234(6)
N5 H5A 0.93(6)

loop_
_geom_hbond_atom_site_label_D
_geom_hbond_atom_site_label_H
_geom_hbond_atom_site_label_A
_geom_hbond_site_symmetry_A
_geom_hbond_distance_DH
_geom_hbond_distance_HA
_geom_hbond_distance_DA
_geom_hbond_angle_DHA
N5 H5A O7 . 0.93(6) 1.74(6) 2.592(6) 150(5)
C13 H13 O5 2_556 0.93 2.40 3.260(7) 152.9
C16 H16 O6 3_845 0.93 2.33 3.187(7) 153.9
C17 H17 O2 4_754 0.93 2.61 3.424(8) 146.4

loop_
_geom_torsion_atom_site_label_1
_geom_torsion_atom_site_label_2
_geom_torsion_atom_site_label_3
_geom_torsion_atom_site_label_4
_geom_torsion
C6 C1 C2 C3 -0.1(9)
N1 C1 C2 C3 179.7(5)
C1 C2 C3 C4 1.9(9)
C1 C2 C3 N2 -172.9(5)
C2 C3 C4 C5 -2.1(8)
N2 C3 C4 C5 172.5(5)
C2 C3 C4 C7 173.1(5)
N2 C3 C4 C7 -12.4(8)
C3 C4 C5 C6 0.5(8)
C7 C4 C5 C6 -174.8(6)
C2 C1 C6 C5 -1.4(9)
N1 C1 C6 C5 178.9(5)
C4 C5 C6 C1 1.2(9)
C5 C4 C7 C8 132.9(5)
C3 C4 C7 C8 -41.9(8)
C5 C4 C7 C10 -41.3(7)
C3 C4 C7 C10 143.8(5)
C10 C7 C8 O7 177.1(5)
C4 C7 C8 O7 2.9(8)
C10 C7 C8 N4 -2.6(7)
C4 C7 C8 N4 -176.8(5)
C8 C7 C10 O5 -177.8(5)
C4 C7 C10 O5 -3.6(8)
C8 C7 C10 N3 4.0(7)
C4 C7 C10 N3 178.2(5)
N5 C13 C14 C18 179.4(6)
N5 C13 C14 C15 -0.6(8)
C13 C14 C15 C16 1.2(8)
C18 C14 C15 C16 -178.8(5)
C13 C14 C15 C21 -179.7(5)
C18 C14 C15 C21 0.4(8)
C21 C15 C16 C17 179.9(6)
C14 C15 C16 C17 -0.9(9)
C15 C16 C17 N5 0.1(9)
C13 C14 C18 C19 178.2(6)
C15 C14 C18 C19 -1.8(9)
C14 C18 C19 C20 2.1(10)
C18 C19 C20 C21 -0.8(12)
C19 C20 C21 C15 -0.8(11)
C16 C15 C21 C20 -180.0(7)
C14 C15 C21 C20 0.9(9)
C6 C1 N1 O2 -177.3(7)
C2 C1 N1 O2 2.9(10)
C6 C1 N1 O1 1.3(9)
C2 C1 N1 O1 -178.4(6)
C2 C3 N2 O3 131.3(5)
C4 C3 N2 O3 -43.7(8)
C2 C3 N2 O4 -44.6(7)
C4 C3 N2 O4 140.4(5)
O6 C9 N3 C10 -177.7(5)
N4 C9 N3 C10 3.2(8)
O6 C9 N3 C11 0.2(9)
N4 C9 N3 C11 -179.0(6)
O5 C10 N3 C9 177.3(5)
C7 C10 N3 C9 -4.4(8)
O5 C10 N3 C11 -0.5(8)
C7 C10 N3 C11 177.7(5)
O6 C9 N4 C8 179.4(5)
N3 C9 N4 C8 -1.4(8)
O6 C9 N4 C12 4.0(8)
N3 C9 N4 C12 -176.8(5)
O7 C8 N4 C9 -178.5(5)
C7 C8 N4 C9 1.2(7)
O7 C8 N4 C12 -3.1(7)
C7 C8 N4 C12 176.7(5)
C14 C13 N5 C17 -0.3(9)
C16 C17 N5 C13 0.6(9)

_cod_database_fobs_code 2241625
